data_2228587
loop_
_publ_author_name
'Tsaryk, Natalia V.'
'Dudko, Anatolij V.'
'Kozachkova, Alexandra N.'
'Bon, Vladimir V.'
'Pekhnyo, Vasily I.'

_publ_section_title
;
 <i>trans</i>-Bis[(1-ammoniopentane-1,1-diyl)diphosphonato-\k^2^<i>O</i>,<i>O</i>']diaquacopper(II)
;
_journal_coeditor_code WM2420
_journal_issue 12
_journal_name_full 'Acta Crystallographica Section E'
_journal_page_first m1533
_journal_page_last m1534
_journal_paper_doi 10.1107/S1600536810045216
_journal_volume 66
_journal_year 2010
_chemical_formula_iupac '[Cu (C5 H14 N O6 P2)2 (H2 O)2]'
_chemical_formula_moiety 'C10 H32 Cu N2 O14 P4'
_chemical_formula_sum 'C10 H32 Cu N2 O14 P4'
_chemical_formula_weight 591.80
_chemical_name_systematic
;
<i>trans</i>-Bis[(1-ammoniopentane-1,1-diyl)diphosphonato-
\k^2^<i>O</i>,<i>O</i>']diaquacopper(II)
;
_space_group_IT_number 2
_symmetry_cell_setting triclinic
_symmetry_space_group_name_Hall '-P 1'
_symmetry_space_group_name_H-M 'P -1'
_atom_sites_solution_hydrogens geom
_atom_sites_solution_primary direct
_atom_sites_solution_secondary difmap
_audit_creation_method SHELXL-97
_cell_angle_alpha 69.3150(10)
_cell_angle_beta 86.6660(10)
_cell_angle_gamma 88.3980(10)
_cell_formula_units_Z 1
_cell_length_a 5.56290(10)
_cell_length_b 10.0236(2)
_cell_length_c 10.5237(2)
_cell_measurement_reflns_used 3621
_cell_measurement_temperature 173(2)
_cell_measurement_theta_max 26.61
_cell_measurement_theta_min 2.42
_cell_volume 548.031(18)
_computing_cell_refinement 'SAINT (Bruker, 2005)'
_computing_data_collection 'APEX2 (Bruker, 2005)'
_computing_data_reduction 'SAINT (Bruker, 2005)'
_computing_molecular_graphics 'DIAMOND (Brandenburg & Putz, 2010)'
_computing_publication_material 'publCIF (Westrip, 2010)'
_computing_structure_refinement 'SHELXL97 (Sheldrick, 2008)'
_computing_structure_solution 'SHELXS97 (Sheldrick, 2008)'
_diffrn_ambient_temperature 173(2)
_diffrn_measured_fraction_theta_full 0.990
_diffrn_measured_fraction_theta_max 0.990
_diffrn_measurement_device_type 'Bruker APEXII CCD'
_diffrn_measurement_method '\f and \w'
_diffrn_radiation_monochromator graphite
_diffrn_radiation_source 'fine-focus sealed tube'
_diffrn_radiation_type MoK\a
_diffrn_radiation_wavelength 0.71073
_diffrn_reflns_av_R_equivalents 0.0185
_diffrn_reflns_av_sigmaI/netI 0.0240
_diffrn_reflns_limit_h_max 6
_diffrn_reflns_limit_h_min -7
_diffrn_reflns_limit_k_max 12
_diffrn_reflns_limit_k_min -12
_diffrn_reflns_limit_l_max 13
_diffrn_reflns_limit_l_min -13
_diffrn_reflns_number 5322
_diffrn_reflns_theta_full 26.66
_diffrn_reflns_theta_max 26.66
_diffrn_reflns_theta_min 2.07
_exptl_absorpt_coefficient_mu 1.359
_exptl_absorpt_correction_T_max 0.8990
_exptl_absorpt_correction_T_min 0.6476
_exptl_absorpt_correction_type multi-scan
_exptl_absorpt_process_details '(SADABS; Bruker, 2005)'
_exptl_crystal_colour 'light blue'
_exptl_crystal_density_diffrn 1.793
_exptl_crystal_density_method 'not measured'
_exptl_crystal_description rod
_exptl_crystal_F_000 307
_exptl_crystal_size_max 0.35
_exptl_crystal_size_mid 0.15
_exptl_crystal_size_min 0.08
_refine_diff_density_max 0.429
_refine_diff_density_min -0.356
_refine_ls_extinction_method none
_refine_ls_goodness_of_fit_ref 1.069
_refine_ls_hydrogen_treatment mixed
_refine_ls_matrix_type full
_refine_ls_number_parameters 168
_refine_ls_number_reflns 2277
_refine_ls_number_restraints 4
_refine_ls_restrained_S_all 1.070
_refine_ls_R_factor_all 0.0258
_refine_ls_R_factor_gt 0.0234
_refine_ls_shift/su_max 0.000
_refine_ls_shift/su_mean 0.000
_refine_ls_structure_factor_coef Fsqd
_refine_ls_weighting_details 'w=1/[\s^2^(Fo^2^)+(0.0298P)^2^+0.4491P] where P=(Fo^2^+2Fc^2^)/3'
_refine_ls_weighting_scheme calc
_refine_ls_wR_factor_gt 0.0631
_refine_ls_wR_factor_ref 0.0643
_reflns_number_gt 2104
_reflns_number_total 2277
_reflns_threshold_expression I>2\s(I)
_cod_data_source_file wm2420.cif
_cod_data_source_block I
_cod_database_code 2228587
_cod_database_fobs_code 2228587

loop_
_symmetry_equiv_pos_as_xyz
'x, y, z'
'-x, -y, -z'

loop_
_atom_site_type_symbol
_atom_site_label
_atom_site_fract_x
_atom_site_fract_y
_atom_site_fract_z
_atom_site_U_iso_or_equiv
_atom_site_adp_type
_atom_site_calc_flag
_atom_site_refinement_flags
_atom_site_occupancy
_atom_site_disorder_assembly
_atom_site_disorder_group
Cu Cu1 1.0000 0.5000 0.5000 0.01029(10) Uani d S 1 . .
P P1 0.98580(8) 0.44423(5) 0.21486(4) 0.00887(11) Uani d . 1 . .
P P2 0.90052(8) 0.20736(5) 0.48297(5) 0.00893(11) Uani d . 1 . .
N N1 0.5396(3) 0.34163(17) 0.32262(17) 0.0112(3) Uani d . 1 . .
H H11N 0.458(4) 0.367(2) 0.245(3) 0.017 Uiso d . 1 . .
H H12N 0.539(4) 0.416(3) 0.348(2) 0.017 Uiso d . 1 . .
H H13N 0.444(4) 0.274(3) 0.380(2) 0.017 Uiso d . 1 . .
O O1 1.0859(2) 0.49686(13) 0.31854(12) 0.0116(3) Uani d . 1 . .
O O2 0.8085(2) 0.55876(14) 0.12618(14) 0.0136(3) Uani d D 1 . .
H H2O 0.813(5) 0.573(3) 0.0476(18) 0.040(8) Uiso d D 1 . .
O O3 1.1764(2) 0.40075(14) 0.12969(13) 0.0120(3) Uani d . 1 . .
O O4 0.8517(2) 0.31422(13) 0.55360(13) 0.0114(3) Uani d . 1 . .
O O5 1.1555(2) 0.15980(13) 0.46941(13) 0.0119(3) Uani d . 1 . .
O O6 0.7259(2) 0.08082(14) 0.55649(14) 0.0131(3) Uani d D 1 . .
H H6O 0.767(5) 0.009(2) 0.546(3) 0.033(8) Uiso d D 1 . .
C C1 0.7927(3) 0.28852(18) 0.31004(18) 0.0098(3) Uani d . 1 . .
C C2 0.7970(3) 0.17564(19) 0.24218(19) 0.0136(4) Uani d . 1 . .
H H2A 0.9659 0.1442 0.2349 0.016 Uiso calc R 1 . .
H H2B 0.7053 0.0919 0.3029 0.016 Uiso calc R 1 . .
C C3 0.6952(4) 0.2217(2) 0.10125(19) 0.0156(4) Uani d . 1 . .
H H3A 0.5172 0.2165 0.1103 0.019 Uiso calc R 1 . .
H H3B 0.7404 0.3217 0.0488 0.019 Uiso calc R 1 . .
C C4 0.7925(4) 0.1255(2) 0.0260(2) 0.0231(4) Uani d . 1 . .
H H4A 0.7598 0.0250 0.0831 0.028 Uiso calc R 1 . .
H H4B 0.9693 0.1369 0.0113 0.028 Uiso calc R 1 . .
C C5 0.6820(5) 0.1581(3) -0.1105(2) 0.0337(6) Uani d . 1 . .
H H5A 0.5063 0.1523 -0.0973 0.050 Uiso calc R 1 . .
H H5B 0.7410 0.0886 -0.1515 0.050 Uiso calc R 1 . .
H H5C 0.7275 0.2543 -0.1709 0.050 Uiso calc R 1 . .
O O7 1.3880(3) 0.39603(15) 0.61934(15) 0.0182(3) Uani d D 1 . .
H H71O 1.511(4) 0.358(3) 0.610(3) 0.034(8) Uiso d D 1 . .
H H72O 1.335(5) 0.342(3) 0.689(2) 0.045(9) Uiso d D 1 . .

loop_
_atom_site_aniso_label
_atom_site_aniso_U_11
_atom_site_aniso_U_22
_atom_site_aniso_U_33
_atom_site_aniso_U_12
_atom_site_aniso_U_13
_atom_site_aniso_U_23
Cu1 0.01286(17) 0.01044(16) 0.00899(16) -0.00195(11) 0.00097(12) -0.00526(12)
P1 0.0090(2) 0.0103(2) 0.0078(2) -0.00018(16) -0.00004(17) -0.00388(17)
P2 0.0094(2) 0.0088(2) 0.0089(2) -0.00008(16) -0.00038(17) -0.00345(17)
N1 0.0092(8) 0.0124(8) 0.0121(8) -0.0011(6) -0.0007(6) -0.0045(7)
O1 0.0125(6) 0.0135(6) 0.0099(6) -0.0031(5) 0.0013(5) -0.0055(5)
O2 0.0160(7) 0.0145(6) 0.0094(7) 0.0037(5) -0.0007(5) -0.0035(5)
O3 0.0106(6) 0.0161(6) 0.0098(6) 0.0010(5) 0.0003(5) -0.0057(5)
O4 0.0140(6) 0.0109(6) 0.0104(6) -0.0023(5) 0.0013(5) -0.0050(5)
O5 0.0105(6) 0.0105(6) 0.0151(6) 0.0001(5) -0.0013(5) -0.0050(5)
O6 0.0140(7) 0.0097(6) 0.0160(7) -0.0013(5) 0.0030(5) -0.0053(5)
C1 0.0082(8) 0.0114(8) 0.0109(8) 0.0000(6) 0.0000(7) -0.0051(7)
C2 0.0167(9) 0.0122(9) 0.0138(9) -0.0007(7) -0.0015(7) -0.0069(7)
C3 0.0182(10) 0.0168(9) 0.0138(9) 0.0000(7) -0.0043(7) -0.0075(8)
C4 0.0331(12) 0.0222(10) 0.0175(10) 0.0016(9) -0.0021(9) -0.0117(9)
C5 0.0554(17) 0.0308(12) 0.0196(11) -0.0073(11) -0.0052(11) -0.0137(10)
O7 0.0157(7) 0.0187(7) 0.0184(8) 0.0027(6) 0.0016(6) -0.0050(6)

loop_
_atom_type_symbol
_atom_type_description
_atom_type_scat_dispersion_real
_atom_type_scat_dispersion_imag
_atom_type_scat_source
C C 0.0033 0.0016 'International Tables Vol C Tables 4.2.6.8 and 6.1.1.4'
H H 0.0000 0.0000 'International Tables Vol C Tables 4.2.6.8 and 6.1.1.4'
Cu Cu 0.3201 1.2651 'International Tables Vol C Tables 4.2.6.8 and 6.1.1.4'
N N 0.0061 0.0033 'International Tables Vol C Tables 4.2.6.8 and 6.1.1.4'
O O 0.0106 0.0060 'International Tables Vol C Tables 4.2.6.8 and 6.1.1.4'
P P 0.1023 0.0942 'International Tables Vol C Tables 4.2.6.8 and 6.1.1.4'

loop_
_geom_angle_atom_site_label_1
_geom_angle_atom_site_label_2
_geom_angle_atom_site_label_3
_geom_angle_site_symmetry_1
_geom_angle_site_symmetry_3
_geom_angle
_geom_angle_publ_flag
O4 Cu1 O4 . 2_766 180.0 ?
O4 Cu1 O1 . . 91.21(5) ?
O4 Cu1 O1 2_766 . 88.79(5) ?
O4 Cu1 O1 . 2_766 88.79(5) ?
O4 Cu1 O1 2_766 2_766 91.21(5) ?
O1 Cu1 O1 . 2_766 180.0 ?
O4 Cu1 O7 . . 92.80(5) ?
O4 Cu1 O7 2_766 . 87.20(5) ?
O1 Cu1 O7 . . 99.95(5) ?
O1 Cu1 O7 2_766 . 80.05(5) ?
O3 P1 O1 . . 113.56(7) ?
O3 P1 O2 . . 112.23(7) ?
O1 P1 O2 . . 109.39(7) ?
O3 P1 C1 . . 109.48(8) ?
O1 P1 C1 . . 107.00(8) ?
O2 P1 C1 . . 104.67(8) ?
O5 P2 O4 . . 118.15(7) ?
O5 P2 O6 . . 113.02(7) ?
O4 P2 O6 . . 105.54(7) ?
O5 P2 C1 . . 107.25(8) ?
O4 P2 C1 . . 106.99(8) ?
O6 P2 C1 . . 105.01(8) ?
C1 N1 H11N . . 114.7(14) ?
C1 N1 H12N . . 110.8(15) ?
H11N N1 H12N . . 107(2) ?
C1 N1 H13N . . 112.7(15) ?
H11N N1 H13N . . 101(2) ?
H12N N1 H13N . . 109(2) ?
P1 O1 Cu1 . . 139.17(8) ?
P1 O2 H2O . . 118(2) ?
P2 O4 Cu1 . . 124.94(8) ?
P2 O6 H6O . . 113(2) ?
N1 C1 C2 . . 110.60(15) ?
N1 C1 P2 . . 107.55(12) ?
C2 C1 P2 . . 109.19(12) ?
N1 C1 P1 . . 108.41(12) ?
C2 C1 P1 . . 112.60(12) ?
P2 C1 P1 . . 108.34(9) ?
C3 C2 C1 . . 116.32(15) ?
C3 C2 H2A . . 108.2 ?
C1 C2 H2A . . 108.2 ?
C3 C2 H2B . . 108.2 ?
C1 C2 H2B . . 108.2 ?
H2A C2 H2B . . 107.4 ?
C4 C3 C2 . . 110.18(16) ?
C4 C3 H3A . . 109.6 ?
C2 C3 H3A . . 109.6 ?
C4 C3 H3B . . 109.6 ?
C2 C3 H3B . . 109.6 ?
H3A C3 H3B . . 108.1 ?
C3 C4 C5 . . 112.75(18) ?
C3 C4 H4A . . 109.0 ?
C5 C4 H4A . . 109.0 ?
C3 C4 H4B . . 109.0 ?
C5 C4 H4B . . 109.0 ?
H4A C4 H4B . . 107.8 ?
C4 C5 H5A . . 109.5 ?
C4 C5 H5B . . 109.5 ?
H5A C5 H5B . . 109.5 ?
C4 C5 H5C . . 109.5 ?
H5A C5 H5C . . 109.5 ?
H5B C5 H5C . . 109.5 ?
Cu1 O7 H71O . . 142(2) ?
Cu1 O7 H72O . . 101(2) ?
H71O O7 H72O . . 101(3) ?

loop_
_geom_bond_atom_site_label_1
_geom_bond_atom_site_label_2
_geom_bond_site_symmetry_2
_geom_bond_distance
_geom_bond_publ_flag
Cu1 O4 . 1.9381(12) y
Cu1 O4 2_766 1.9381(12) ?
Cu1 O1 . 1.9524(12) y
Cu1 O1 2_766 1.9524(12) ?
Cu1 O7 . 2.5666(15) y
Cu1 O7 2_766 2.5666(15) ?
P1 O3 . 1.5023(13) ?
P1 O1 . 1.5075(13) ?
P1 O2 . 1.5649(13) ?
P1 C1 . 1.8594(18) ?
P2 O5 . 1.4986(13) ?
P2 O4 . 1.5153(13) ?
P2 O6 . 1.5618(14) ?
P2 C1 . 1.8404(18) ?
N1 C1 . 1.507(2) ?
N1 H11N . 0.91(2) ?
N1 H12N . 0.88(2) ?
N1 H13N . 0.89(3) ?
O2 H2O . 0.787(17) ?
O6 H6O . 0.791(17) ?
C1 C2 . 1.536(2) ?
C2 C3 . 1.527(3) ?
C2 H2A . 0.9900 ?
C2 H2B . 0.9900 ?
C3 C4 . 1.520(3) ?
C3 H3A . 0.9900 ?
C3 H3B . 0.9900 ?
C4 C5 . 1.520(3) ?
C4 H4A . 0.9900 ?
C4 H4B . 0.9900 ?
C5 H5A . 0.9800 ?
C5 H5B . 0.9800 ?
C5 H5C . 0.9800 ?
O7 H71O . 0.791(17) ?
O7 H72O . 0.786(17) ?

loop_
_geom_hbond_atom_site_label_D
_geom_hbond_atom_site_label_H
_geom_hbond_atom_site_label_A
_geom_hbond_site_symmetry_A
_geom_hbond_distance_DH
_geom_hbond_distance_HA
_geom_hbond_distance_DA
_geom_hbond_angle_DHA
N1 H11N O3 1_455 0.91(2) 1.98(3) 2.849(2) 158(2)
N1 H12N O7 2_766 0.88(2) 2.08(3) 2.945(2) 167(2)
N1 H13N O5 1_455 0.89(3) 1.99(3) 2.849(2) 162(2)
O2 H2O O3 2_765 0.787(17) 1.788(18) 2.5741(18) 178(3)
O6 H6O O5 2_756 0.791(17) 1.795(17) 2.5848(18) 176(3)
O7 H71O O4 1_655 0.791(17) 2.036(18) 2.8071(19) 165(3)
O7 H72O O2 2_766 0.786(17) 2.56(3) 3.010(2) 118(3)

loop_
_geom_torsion_atom_site_label_1
_geom_torsion_atom_site_label_2
_geom_torsion_atom_site_label_3
_geom_torsion_atom_site_label_4
_geom_torsion_site_symmetry_1
_geom_torsion_site_symmetry_2
_geom_torsion_site_symmetry_3
_geom_torsion_site_symmetry_4
_geom_torsion
_geom_torsion_publ_flag
O3 P1 O1 Cu1 . . . . -148.54(11) ?
O2 P1 O1 Cu1 . . . . 85.23(13) ?
C1 P1 O1 Cu1 . . . . -27.63(14) ?
O4 Cu1 O1 P1 . . . . 35.20(12) ?
O4 Cu1 O1 P1 2_766 . . . -144.80(12) ?
O7 Cu1 O1 P1 . . . . 128.25(12) ?
O5 P2 O4 Cu1 . . . . 56.52(11) ?
O6 P2 O4 Cu1 . . . . -175.96(8) ?
C1 P2 O4 Cu1 . . . . -64.49(11) ?
O1 Cu1 O4 P2 . . . . 19.60(9) ?
O1 Cu1 O4 P2 2_766 . . . -160.40(9) ?
O7 Cu1 O4 P2 . . . . -80.42(9) ?
O5 P2 C1 N1 . . . . -177.89(11) ?
O4 P2 C1 N1 . . . . -50.20(13) ?
O6 P2 C1 N1 . . . . 61.64(13) ?
O5 P2 C1 C2 . . . . 62.07(14) ?
O4 P2 C1 C2 . . . . -170.25(12) ?
O6 P2 C1 C2 . . . . -58.41(14) ?
O5 P2 C1 P1 . . . . -60.90(10) ?
O4 P2 C1 P1 . . . . 66.79(10) ?
O6 P2 C1 P1 . . . . 178.62(8) ?
O3 P1 C1 N1 . . . . -146.05(11) ?
O1 P1 C1 N1 . . . . 90.47(12) ?
O2 P1 C1 N1 . . . . -25.56(13) ?
O3 P1 C1 C2 . . . . -23.36(14) ?
O1 P1 C1 C2 . . . . -146.83(12) ?
O2 P1 C1 C2 . . . . 97.14(13) ?
O3 P1 C1 P2 . . . . 97.52(9) ?
O1 P1 C1 P2 . . . . -25.95(10) ?
O2 P1 C1 P2 . . . . -141.98(8) ?
N1 C1 C2 C3 . . . . 57.4(2) ?
P2 C1 C2 C3 . . . . 175.60(14) ?
P1 C1 C2 C3 . . . . -64.01(19) ?
C1 C2 C3 C4 . . . . 158.78(17) ?
C2 C3 C4 C5 . . . . 175.28(19) ?
